data_4023525
loop_
_publ_author_name
'S\'ebastien Comesse'
'Morgane Sanselme'
'Adam Da\"ich'

_publ_section_title
;
 New and Expeditious Tandem Sequence Aza-Michael/Intramolecular
 Nucleophilic Substitution Route to Substituted \g-Lactams:
 Synthesis of the Tricyclic Core of (+-)-Martinellines
;
_journal_name_full 'Journal of Organic Chemistry'
_journal_page_first 5566
_journal_page_last 5569
_journal_paper_doi 10.1021/jo702752w
_journal_volume 73
_journal_year 2008
_chemical_formula_moiety 'C21 H20 N2 O4'
_chemical_formula_sum 'C21 H20 N2 O4'
_chemical_formula_weight 364.39
_chemical_name_systematic
;
 ?
;
_space_group_IT_number 14
_symmetry_cell_setting monoclinic
_symmetry_space_group_name_Hall '-P 2yn'
_symmetry_space_group_name_H-M 'P 1 21/n 1'
_atom_sites_solution_hydrogens geom
_atom_sites_solution_primary direct
_atom_sites_solution_secondary difmap
_audit_creation_method SHELXL-97
_cell_angle_alpha 90.00
_cell_angle_beta 96.135(2)
_cell_angle_gamma 90.00
_cell_formula_units_Z 4
_cell_length_a 11.601(2)
_cell_length_b 9.2080(10)
_cell_length_c 17.816(3)
_cell_measurement_reflns_used 0
_cell_measurement_temperature 300(2)
_cell_measurement_theta_max 0
_cell_measurement_theta_min 0
_cell_volume 1892.2(5)
_computing_molecular_graphics 'Ortep-3 for Windows (Farrugia, 1997)'
_computing_publication_material 'WinGX publication routines (Farrugia, 1999)'
_computing_structure_refinement 'SHELXL-97 (Sheldrick, 1997)'
_computing_structure_solution 'SHELXS-86 (Sheldrick, 1986)'
_diffrn_ambient_temperature 293(2)
_diffrn_measured_fraction_theta_full 0.989
_diffrn_measured_fraction_theta_max 0.989
_diffrn_radiation_monochromator graphite
_diffrn_radiation_source 'fine-focus sealed tube'
_diffrn_radiation_type MoK\a
_diffrn_radiation_wavelength 0.71073
_diffrn_reflns_av_R_equivalents 0.0190
_diffrn_reflns_av_sigmaI/netI 0.0176
_diffrn_reflns_limit_h_max 14
_diffrn_reflns_limit_h_min -14
_diffrn_reflns_limit_k_max 11
_diffrn_reflns_limit_k_min -11
_diffrn_reflns_limit_l_max 21
_diffrn_reflns_limit_l_min -22
_diffrn_reflns_number 14534
_diffrn_reflns_theta_full 26.49
_diffrn_reflns_theta_max 26.49
_diffrn_reflns_theta_min 2.00
_exptl_absorpt_coefficient_mu 0.089
_exptl_absorpt_correction_type none
_exptl_crystal_colour colourless
_exptl_crystal_density_diffrn 1.279
_exptl_crystal_density_method 'not measured'
_exptl_crystal_description prism
_exptl_crystal_F_000 768
_exptl_crystal_size_max 0.67
_exptl_crystal_size_mid 0.33
_exptl_crystal_size_min 0.2
_refine_diff_density_max 0.289
_refine_diff_density_min -0.197
_refine_diff_density_rms 0.044
_refine_ls_extinction_method none
_refine_ls_goodness_of_fit_ref 1.037
_refine_ls_hydrogen_treatment constr
_refine_ls_matrix_type full
_refine_ls_number_parameters 245
_refine_ls_number_reflns 3883
_refine_ls_number_restraints 0
_refine_ls_restrained_S_all 1.037
_refine_ls_R_factor_all 0.0549
_refine_ls_R_factor_gt 0.0469
_refine_ls_shift/su_max 0.000
_refine_ls_shift/su_mean 0.000
_refine_ls_structure_factor_coef Fsqd
_refine_ls_weighting_details 'calc w=1/[\s^2^(Fo^2^)+(0.0766P)^2^+0.3575P] where P=(Fo^2^+2Fc^2^)/3'
_refine_ls_weighting_scheme calc
_refine_ls_wR_factor_gt 0.1291
_refine_ls_wR_factor_ref 0.1367
_reflns_number_gt 3245
_reflns_number_total 3883
_reflns_threshold_expression >2sigma(I)
_cod_data_source_file jo702752w-File001.cif
_cod_data_source_block sc422m
_cod_original_sg_symbol_H-M 'P 21/n'
_cod_database_code 4023525

loop_
_symmetry_equiv_pos_as_xyz
'x, y, z'
'-x+1/2, y+1/2, -z+1/2'
'-x, -y, -z'
'x-1/2, -y-1/2, z-1/2'

loop_
_atom_site_label
_atom_site_type_symbol
_atom_site_fract_x
_atom_site_fract_y
_atom_site_fract_z
_atom_site_U_iso_or_equiv
_atom_site_adp_type
_atom_site_occupancy
_atom_site_symmetry_multiplicity
_atom_site_calc_flag
_atom_site_refinement_flags
_atom_site_disorder_assembly
_atom_site_disorder_group
O1 O 0.23655(12) -0.03488(14) 0.74422(7) 0.0716(4) Uani 1 1 d . . .
O2 O 0.50731(9) 0.06698(12) 0.59396(6) 0.0517(3) Uani 1 1 d . . .
O3 O 0.50511(11) 0.40261(16) 0.67950(9) 0.0860(5) Uani 1 1 d . . .
O4 O 0.38015(13) 0.46806(13) 0.58070(8) 0.0802(4) Uani 1 1 d . . .
N1 N 0.18292(10) 0.11481(12) 0.64237(7) 0.0435(3) Uani 1 1 d . . .
N2 N 0.36607(10) 0.12348(13) 0.50119(6) 0.0453(3) Uani 1 1 d . . .
H2 H 0.3997 0.0700 0.4705 0.054 Uiso 1 1 calc R . .
C1 C 0.25665(13) 0.06556(16) 0.70174(8) 0.0465(3) Uani 1 1 d . . .
C2 C 0.36555(12) 0.15607(16) 0.70662(8) 0.0438(3) Uani 1 1 d . . .
H2A H 0.4341 0.0954 0.7148 0.053 Uiso 1 1 calc R . .
H2B H 0.3668 0.2265 0.7472 0.053 Uiso 1 1 calc R . .
C3 C 0.35888(11) 0.23205(13) 0.62926(7) 0.0369(3) Uani 1 1 d . . .
C4 C 0.22632(11) 0.24754(13) 0.60657(7) 0.0359(3) Uani 1 1 d . . .
H4 H 0.1979 0.3338 0.6310 0.043 Uiso 1 1 calc R . .
C5 C 0.06353(13) 0.06329(18) 0.62749(10) 0.0551(4) Uani 1 1 d . . .
H5A H 0.0563 -0.0271 0.6546 0.066 Uiso 1 1 calc R . .
H5B H 0.0476 0.0425 0.5740 0.066 Uiso 1 1 calc R . .
C6 C -0.02753(12) 0.16901(18) 0.64987(8) 0.0496(4) Uani 1 1 d . . .
C7 C -0.00636(13) 0.2673(2) 0.70945(9) 0.0583(4) Uani 1 1 d . . .
H7 H 0.0674 0.2726 0.7354 0.070 Uiso 1 1 calc R . .
C8 C -0.09358(15) 0.3576(2) 0.73073(10) 0.0695(5) Uani 1 1 d . . .
H8 H -0.0772 0.4228 0.7703 0.083 Uiso 1 1 calc R . .
C9 C -0.20327(16) 0.3511(3) 0.69374(12) 0.0745(5) Uani 1 1 d . . .
H9 H -0.2617 0.4105 0.7084 0.089 Uiso 1 1 calc R . .
C10 C -0.22592(16) 0.2550(3) 0.63440(13) 0.0858(7) Uani 1 1 d . . .
H10 H -0.3002 0.2499 0.6091 0.103 Uiso 1 1 calc R . .
C11 C -0.13873(15) 0.1657(2) 0.61194(11) 0.0714(5) Uani 1 1 d . . .
H11 H -0.1551 0.1033 0.5711 0.086 Uiso 1 1 calc R . .
C12 C 0.19068(12) 0.25607(13) 0.52222(7) 0.0391(3) Uani 1 1 d . . .
C13 C 0.26209(12) 0.19400(14) 0.47207(7) 0.0422(3) Uani 1 1 d . . .
C14 C 0.23210(15) 0.20012(19) 0.39412(8) 0.0583(4) Uani 1 1 d . . .
H14 H 0.2804 0.1589 0.3615 0.070 Uiso 1 1 calc R . .
C15 C 0.12984(17) 0.2681(2) 0.36543(9) 0.0666(5) Uani 1 1 d . . .
H15 H 0.1092 0.2713 0.3136 0.080 Uiso 1 1 calc R . .
C16 C 0.05846(16) 0.3311(2) 0.41412(9) 0.0633(4) Uani 1 1 d . . .
H16 H -0.0097 0.3770 0.3948 0.076 Uiso 1 1 calc R . .
C17 C 0.08911(13) 0.32554(17) 0.49216(9) 0.0521(4) Uani 1 1 d . . .
H17 H 0.0412 0.3687 0.5244 0.063 Uiso 1 1 calc R . .
C18 C 0.41709(11) 0.13289(14) 0.57296(7) 0.0382(3) Uani 1 1 d . . .
C19 C 0.42475(12) 0.37715(16) 0.63369(9) 0.0473(4) Uani 1 1 d . . .
C20 C 0.4266(2) 0.6166(2) 0.58046(17) 0.1060(9) Uani 1 1 d . . .
H20A H 0.4841 0.6302 0.6236 0.127 Uiso 1 1 calc R . .
H20B H 0.4637 0.6326 0.5349 0.127 Uiso 1 1 calc R . .
C21 C 0.3322(3) 0.7197(3) 0.58391(18) 0.1252(11) Uani 1 1 d . . .
H21A H 0.2715 0.6986 0.5445 0.188 Uiso 1 1 calc R . .
H21B H 0.3604 0.8165 0.5775 0.188 Uiso 1 1 calc R . .
H21C H 0.3025 0.7121 0.6320 0.188 Uiso 1 1 calc R . .

loop_
_atom_site_aniso_label
_atom_site_aniso_U_11
_atom_site_aniso_U_22
_atom_site_aniso_U_33
_atom_site_aniso_U_23
_atom_site_aniso_U_13
_atom_site_aniso_U_12
O1 0.0783(8) 0.0666(7) 0.0709(8) 0.0315(6) 0.0130(6) -0.0027(6)
O2 0.0452(5) 0.0572(6) 0.0527(6) -0.0102(5) 0.0059(4) 0.0144(5)
O3 0.0590(8) 0.0766(9) 0.1177(12) -0.0123(8) -0.0114(8) -0.0205(7)
O4 0.1020(10) 0.0473(7) 0.0878(9) 0.0139(6) -0.0063(8) -0.0300(7)
N1 0.0409(6) 0.0415(6) 0.0489(7) 0.0061(5) 0.0076(5) -0.0051(5)
N2 0.0487(7) 0.0472(6) 0.0411(6) -0.0077(5) 0.0103(5) 0.0117(5)
C1 0.0514(8) 0.0442(7) 0.0452(7) 0.0054(6) 0.0115(6) 0.0036(6)
C2 0.0430(7) 0.0491(7) 0.0394(7) -0.0022(6) 0.0046(6) 0.0067(6)
C3 0.0364(6) 0.0349(6) 0.0403(7) -0.0046(5) 0.0082(5) 0.0004(5)
C4 0.0365(6) 0.0317(6) 0.0405(7) -0.0010(5) 0.0096(5) 0.0011(5)
C5 0.0500(8) 0.0525(8) 0.0627(9) -0.0010(7) 0.0058(7) -0.0154(7)
C6 0.0399(7) 0.0597(9) 0.0494(8) 0.0061(7) 0.0060(6) -0.0144(6)
C7 0.0380(7) 0.0879(12) 0.0494(8) -0.0059(8) 0.0064(6) -0.0140(8)
C8 0.0528(9) 0.0919(13) 0.0671(11) -0.0156(10) 0.0217(8) -0.0172(9)
C9 0.0485(9) 0.0938(14) 0.0832(13) -0.0017(11) 0.0169(9) -0.0008(9)
C10 0.0415(9) 0.1192(18) 0.0936(15) -0.0062(14) -0.0072(9) -0.0021(10)
C11 0.0509(10) 0.0874(13) 0.0729(12) -0.0122(10) -0.0064(8) -0.0135(9)
C12 0.0432(7) 0.0327(6) 0.0417(7) 0.0009(5) 0.0063(5) 0.0019(5)
C13 0.0489(7) 0.0378(7) 0.0402(7) -0.0010(5) 0.0063(6) 0.0040(6)
C14 0.0695(10) 0.0646(10) 0.0416(8) -0.0032(7) 0.0096(7) 0.0140(8)
C15 0.0813(12) 0.0741(11) 0.0422(8) 0.0041(8) -0.0037(8) 0.0140(9)
C16 0.0641(10) 0.0669(10) 0.0560(9) 0.0060(8) -0.0069(8) 0.0194(9)
C17 0.0520(8) 0.0515(8) 0.0530(9) 0.0029(7) 0.0065(7) 0.0129(7)
C18 0.0372(7) 0.0342(6) 0.0443(7) -0.0026(5) 0.0102(5) 0.0017(5)
C19 0.0405(7) 0.0431(7) 0.0606(9) -0.0143(7) 0.0158(6) -0.0053(6)
C20 0.128(2) 0.0506(12) 0.142(2) 0.0096(12) 0.0245(17) -0.0386(13)
C21 0.190(3) 0.0558(13) 0.128(2) 0.0029(14) 0.009(2) -0.0119(17)

loop_
_atom_type_symbol
_atom_type_description
_atom_type_scat_dispersion_real
_atom_type_scat_dispersion_imag
_atom_type_scat_source
C C 0.0033 0.0016 'International Tables Vol C Tables 4.2.6.8 and 6.1.1.4'
H H 0.0000 0.0000 'International Tables Vol C Tables 4.2.6.8 and 6.1.1.4'
N N 0.0061 0.0033 'International Tables Vol C Tables 4.2.6.8 and 6.1.1.4'
O O 0.0106 0.0060 'International Tables Vol C Tables 4.2.6.8 and 6.1.1.4'

loop_
_geom_angle_atom_site_label_1
_geom_angle_atom_site_label_2
_geom_angle_atom_site_label_3
_geom_angle
_geom_angle_site_symmetry_1
_geom_angle_site_symmetry_3
_geom_angle_publ_flag
C19 O4 C20 118.33(17) . . ?
C1 N1 C5 122.42(12) . . ?
C1 N1 C4 113.06(11) . . ?
C5 N1 C4 123.05(11) . . ?
C18 N2 C13 125.83(11) . . ?
O1 C1 N1 125.52(14) . . ?
O1 C1 C2 126.25(14) . . ?
N1 C1 C2 108.23(11) . . ?
C1 C2 C3 103.75(11) . . ?
C19 C3 C2 111.83(11) . . ?
C19 C3 C4 113.97(11) . . ?
C2 C3 C4 103.19(10) . . ?
C19 C3 C18 107.12(10) . . ?
C2 C3 C18 108.98(10) . . ?
C4 C3 C18 111.72(10) . . ?
N1 C4 C12 113.41(10) . . ?
N1 C4 C3 100.57(10) . . ?
C12 C4 C3 114.81(10) . . ?
N1 C5 C6 114.59(13) . . ?
C11 C6 C7 117.51(16) . . ?
C11 C6 C5 119.53(15) . . ?
C7 C6 C5 122.92(14) . . ?
C8 C7 C6 121.32(15) . . ?
C9 C8 C7 120.46(18) . . ?
C8 C9 C10 119.13(19) . . ?
C9 C10 C11 120.82(17) . . ?
C6 C11 C10 120.73(18) . . ?
C17 C12 C13 118.28(13) . . ?
C17 C12 C4 122.21(12) . . ?
C13 C12 C4 119.50(12) . . ?
C14 C13 C12 121.03(13) . . ?
C14 C13 N2 119.61(13) . . ?
C12 C13 N2 119.36(12) . . ?
C15 C14 C13 119.76(15) . . ?
C16 C15 C14 120.07(15) . . ?
C15 C16 C17 120.03(15) . . ?
C12 C17 C16 120.82(14) . . ?
O2 C18 N2 121.78(12) . . ?
O2 C18 C3 120.27(12) . . ?
N2 C18 C3 117.95(11) . . ?
O3 C19 O4 125.42(15) . . ?
O3 C19 C3 123.57(15) . . ?
O4 C19 C3 111.01(12) . . ?
C21 C20 O4 109.2(2) . . ?

loop_
_geom_bond_atom_site_label_1
_geom_bond_atom_site_label_2
_geom_bond_distance
_geom_bond_site_symmetry_2
_geom_bond_publ_flag
O1 C1 1.2330(17) . ?
O2 C18 1.2329(16) . ?
O3 C19 1.1948(19) . ?
O4 C19 1.325(2) . ?
O4 C20 1.470(2) . ?
N1 C1 1.3647(18) . ?
N1 C5 1.4613(18) . ?
N1 C4 1.4908(16) . ?
N2 C18 1.3531(17) . ?
N2 C13 1.4184(17) . ?
C1 C2 1.508(2) . ?
C2 C3 1.5402(19) . ?
C3 C19 1.5370(18) . ?
C3 C4 1.5543(18) . ?
C3 C18 1.5623(17) . ?
C4 C12 1.5174(18) . ?
C5 C6 1.521(2) . ?
C6 C11 1.391(2) . ?
C6 C7 1.397(2) . ?
C7 C8 1.393(3) . ?
C8 C9 1.370(2) . ?
C9 C10 1.382(3) . ?
C10 C11 1.395(3) . ?
C12 C17 1.396(2) . ?
C12 C13 1.4035(19) . ?
C13 C14 1.396(2) . ?
C14 C15 1.389(2) . ?
C15 C16 1.389(2) . ?
C16 C17 1.399(2) . ?
C20 C21 1.455(4) . ?

loop_
_geom_torsion_atom_site_label_1
_geom_torsion_atom_site_label_2
_geom_torsion_atom_site_label_3
_geom_torsion_atom_site_label_4
_geom_torsion
_geom_torsion_site_symmetry_1
_geom_torsion_site_symmetry_2
_geom_torsion_site_symmetry_3
_geom_torsion_site_symmetry_4
_geom_torsion_publ_flag
C5 N1 C1 O1 7.4(2) . . . . ?
C4 N1 C1 O1 173.90(14) . . . . ?
C5 N1 C1 C2 -172.03(12) . . . . ?
C4 N1 C1 C2 -5.50(15) . . . . ?
O1 C1 C2 C3 164.46(15) . . . . ?
N1 C1 C2 C3 -16.15(14) . . . . ?
C1 C2 C3 C19 153.04(11) . . . . ?
C1 C2 C3 C4 30.13(12) . . . . ?
C1 C2 C3 C18 -88.72(12) . . . . ?
C1 N1 C4 C12 147.36(12) . . . . ?
C5 N1 C4 C12 -46.20(17) . . . . ?
C1 N1 C4 C3 24.26(14) . . . . ?
C5 N1 C4 C3 -169.30(12) . . . . ?
C19 C3 C4 N1 -153.65(11) . . . . ?
C2 C3 C4 N1 -32.18(12) . . . . ?
C18 C3 C4 N1 84.76(12) . . . . ?
C19 C3 C4 C12 84.23(13) . . . . ?
C2 C3 C4 C12 -154.30(11) . . . . ?
C18 C3 C4 C12 -37.36(14) . . . . ?
C1 N1 C5 C6 103.70(16) . . . . ?
C4 N1 C5 C6 -61.50(18) . . . . ?
N1 C5 C6 C11 152.50(15) . . . . ?
N1 C5 C6 C7 -30.0(2) . . . . ?
C11 C6 C7 C8 0.7(3) . . . . ?
C5 C6 C7 C8 -176.79(16) . . . . ?
C6 C7 C8 C9 0.5(3) . . . . ?
C7 C8 C9 C10 -0.8(3) . . . . ?
C8 C9 C10 C11 -0.2(4) . . . . ?
C7 C6 C11 C10 -1.7(3) . . . . ?
C5 C6 C11 C10 175.90(18) . . . . ?
C9 C10 C11 C6 1.5(3) . . . . ?
N1 C4 C12 C17 91.34(15) . . . . ?
C3 C4 C12 C17 -153.80(13) . . . . ?
N1 C4 C12 C13 -89.44(14) . . . . ?
C3 C4 C12 C13 25.43(16) . . . . ?
C17 C12 C13 C14 -0.6(2) . . . . ?
C4 C12 C13 C14 -179.86(13) . . . . ?
C17 C12 C13 N2 179.67(13) . . . . ?
C4 C12 C13 N2 0.41(19) . . . . ?
C18 N2 C13 C14 166.49(14) . . . . ?
C18 N2 C13 C12 -13.8(2) . . . . ?
C12 C13 C14 C15 -0.3(3) . . . . ?
N2 C13 C14 C15 179.47(15) . . . . ?
C13 C14 C15 C16 0.7(3) . . . . ?
C14 C15 C16 C17 -0.4(3) . . . . ?
C13 C12 C17 C16 1.0(2) . . . . ?
C4 C12 C17 C16 -179.78(14) . . . . ?
C15 C16 C17 C12 -0.5(3) . . . . ?
C13 N2 C18 O2 179.42(13) . . . . ?
C13 N2 C18 C3 -1.24(19) . . . . ?
C19 C3 C18 O2 80.42(15) . . . . ?
C2 C3 C18 O2 -40.73(16) . . . . ?
C4 C3 C18 O2 -154.10(12) . . . . ?
C19 C3 C18 N2 -98.93(14) . . . . ?
C2 C3 C18 N2 139.92(12) . . . . ?
C4 C3 C18 N2 26.55(16) . . . . ?
C20 O4 C19 O3 -4.6(3) . . . . ?
C20 O4 C19 C3 175.13(17) . . . . ?
C2 C3 C19 O3 27.09(19) . . . . ?
C4 C3 C19 O3 143.64(15) . . . . ?
C18 C3 C19 O3 -92.25(17) . . . . ?
C2 C3 C19 O4 -152.66(13) . . . . ?
C4 C3 C19 O4 -36.11(16) . . . . ?
C18 C3 C19 O4 88.01(14) . . . . ?
C19 O4 C20 C21 -124.0(2) . . . . ?
